data_4126569
loop_
_publ_author_name
'L\'egar\'e Lavergne, Julien'
'Jayaraman, Arumugam'
'Misal-Castro, Luis C'
'Rochette, Etienne'
'Fontaine, Fr\'ed\'eric-Georges'

_publ_section_title
;
 Metal-Free Borylation of Heteroarenes using Ambiphilic Aminoboranes: On
 the Importance of Sterics in Frustrated Lewis Pair C-H Bond Activation.
;
_journal_name_full 'Journal of the American Chemical Society'
_journal_paper_doi 10.1021/jacs.7b08143
_journal_year 2017
_chemical_formula_moiety 'C11 H15 B F3 N'
_chemical_formula_sum 'C11 H15 B F3 N'
_chemical_formula_weight 229.05
_space_group_crystal_system monoclinic
_space_group_IT_number 14
_space_group_name_Hall '-P 2ybc'
_space_group_name_H-M_alt 'P 1 21/c 1'
_symmetry_space_group_name_Hall '-P 2ybc'
_symmetry_space_group_name_H-M 'P 1 21/c 1'
_atom_sites_solution_hydrogens geom
_audit_creation_date 2017-02-27
_audit_creation_method
;
Olex2 1.2
(compiled 2017.02.23 svn.r3390 for OlexSys, GUI svn.r5320)
;
_cell_angle_alpha 90
_cell_angle_beta 104.5320(10)
_cell_angle_gamma 90
_cell_formula_units_Z 8
_cell_length_a 13.0093(5)
_cell_length_b 8.6076(3)
_cell_length_c 20.1758(8)
_cell_measurement_reflns_used 7660
_cell_measurement_temperature 150(1)
_cell_measurement_theta_max 31.9371
_cell_measurement_theta_min 2.2962
_cell_volume 2186.98(14)
_computing_cell_refinement 'SAINT v8.34A (Bruker, 2013)'
_computing_data_collection 'SMART APEX II (Bruker, 2014)'
_computing_data_reduction 'SAINT v8.34A'
_computing_molecular_graphics 'Olex2 (Dolomanov et al., 2009)'
_computing_publication_material 'Olex2 (Dolomanov et al., 2009)'
_computing_structure_refinement 'XL (Sheldrick, 2008)'
_computing_structure_solution 'XT (Sheldrick, 2015)'
_diffrn_ambient_temperature 150(1)
_diffrn_measured_fraction_theta_full 1.000
_diffrn_measured_fraction_theta_max 0.973
_diffrn_measurement_device_type 'bruker SMART CCD'
_diffrn_measurement_method \w
_diffrn_radiation_type MoK\a
_diffrn_radiation_wavelength 0.71073
_diffrn_reflns_av_R_equivalents 0.0301
_diffrn_reflns_av_unetI/netI 0.0290
_diffrn_reflns_Laue_measured_fraction_full 1.000
_diffrn_reflns_Laue_measured_fraction_max 0.973
_diffrn_reflns_limit_h_max 19
_diffrn_reflns_limit_h_min -19
_diffrn_reflns_limit_k_max 13
_diffrn_reflns_limit_k_min -12
_diffrn_reflns_limit_l_max 30
_diffrn_reflns_limit_l_min -29
_diffrn_reflns_number 30343
_diffrn_reflns_point_group_measured_fraction_full 1.000
_diffrn_reflns_point_group_measured_fraction_max 0.973
_diffrn_reflns_theta_full 25.242
_diffrn_reflns_theta_max 32.853
_diffrn_reflns_theta_min 1.617
_diffrn_source 'Sealed X-ray tube'
_exptl_absorpt_coefficient_mu 0.116
_exptl_absorpt_correction_T_max 0.7465
_exptl_absorpt_correction_T_min 0.6942
_exptl_absorpt_correction_type multi-scan
_exptl_absorpt_process_details
;
SADABS-2014/5 (Bruker,2014/5) was used for absorption correction.
wR2(int) was 0.0459 before and 0.0409 after correction.
The Ratio of minimum to maximum transmission is 0.9299.
The \l/2 correction factor is 0.00150.
;
_exptl_crystal_colour colorless
_exptl_crystal_density_diffrn 1.391
_exptl_crystal_description block
_exptl_crystal_F_000 960
_exptl_crystal_size_max 0.4
_exptl_crystal_size_mid 0.35
_exptl_crystal_size_min 0.3
_refine_diff_density_max 0.379
_refine_diff_density_min -0.306
_refine_diff_density_rms 0.048
_refine_ls_extinction_method none
_refine_ls_goodness_of_fit_ref 1.041
_refine_ls_hydrogen_treatment constr
_refine_ls_matrix_type full
_refine_ls_number_parameters 289
_refine_ls_number_reflns 7914
_refine_ls_number_restraints 0
_refine_ls_restrained_S_all 1.041
_refine_ls_R_factor_all 0.0592
_refine_ls_R_factor_gt 0.0416
_refine_ls_shift/su_max 0.001
_refine_ls_shift/su_mean 0.000
_refine_ls_structure_factor_coef Fsqd
_refine_ls_weighting_details 'w=1/[\s^2^(Fo^2^)+(0.0530P)^2^+0.4590P] where P=(Fo^2^+2Fc^2^)/3'
_refine_ls_weighting_scheme calc
_refine_ls_wR_factor_gt 0.1049
_refine_ls_wR_factor_ref 0.1152
_reflns_Friedel_coverage 0.000
_reflns_number_gt 6014
_reflns_number_total 7914
_reflns_threshold_expression 'I > 2\s(I)'
_cod_data_source_file ja7b08143_si_002.cif
_cod_data_source_block er20161205_0m_a
_cod_database_code 4126569
_shelx_shelxl_version_number 2014/7
_shelx_space_group_comment
;
The symmetry employed for this shelxl refinement is uniquely defined
by the following loop, which should always be used as a source of
symmetry information in preference to the above space-group names.
They are only intended as comments.
;
_shelx_estimated_absorpt_t_max 0.7465
_shelx_estimated_absorpt_t_min 0.6942
_olex2_refinement_description
;
1. Fixed Uiso
 At 1.2 times of:
  All C(H) groups, All C(H,H) groups, All N(H) groups
2.a Ternary CH refined with riding coordinates:
 N1(H1), N2(H2A)
2.b Secondary CH2 refined with riding coordinates:
 C7(H7A,H7B), C8(H8A,H8B), C9(H9A,H9B), C10(H10A,H10B), C11(H11A,H11B),
 C18(H18A,H18B), C19(H19A,H19B), C20(H20A,H20B), C21(H21A,H21B), C22(H22A,H22B)
2.c Aromatic/amide H refined with riding coordinates:
 C2(H2), C3(H3), C4(H4), C5(H5), C13(H13), C14(H14), C15(H15), C16(H16)
;
_olex2_submission_special_instructions 'No special instructions were received'

loop_
_space_group_symop_operation_xyz
'x, y, z'
'-x, y+1/2, -z+1/2'
'-x, -y, -z'
'x, -y-1/2, z-1/2'

loop_
_atom_site_label
_atom_site_type_symbol
_atom_site_fract_x
_atom_site_fract_y
_atom_site_fract_z
_atom_site_U_iso_or_equiv
_atom_site_adp_type
_atom_site_occupancy
_atom_site_site_symmetry_order
_atom_site_calc_flag
_atom_site_refinement_flags_posn
F1 F -0.03235(5) 0.43274(9) 0.55544(3) 0.02816(15) Uani 1 1 d .
F2 F -0.11998(5) 0.23613(8) 0.59324(3) 0.03139(16) Uani 1 1 d .
F3 F -0.14526(5) 0.48651(9) 0.62256(4) 0.03445(17) Uani 1 1 d .
N1 N 0.15135(6) 0.28140(10) 0.61224(4) 0.01771(15) Uani 1 1 d .
H1 H 0.1028 0.3491 0.5798 0.021 Uiso 1 1 calc R
C1 C 0.02753(7) 0.36108(12) 0.68034(5) 0.01907(18) Uani 1 1 d .
C2 C 0.01189(8) 0.39324(14) 0.74519(5) 0.0259(2) Uani 1 1 d .
H2 H -0.0532 0.4332 0.7483 0.031 Uiso 1 1 calc R
C3 C 0.09049(9) 0.36740(15) 0.80515(5) 0.0292(2) Uani 1 1 d .
H3 H 0.0773 0.3894 0.8474 0.035 Uiso 1 1 calc R
C4 C 0.18824(9) 0.30892(13) 0.80189(5) 0.0259(2) Uani 1 1 d .
H4 H 0.2399 0.2885 0.8420 0.031 Uiso 1 1 calc R
C5 C 0.20917(8) 0.28078(12) 0.73878(5) 0.02113(18) Uani 1 1 d .
H5 H 0.2753 0.2445 0.7359 0.025 Uiso 1 1 calc R
C6 C 0.12899(7) 0.30815(11) 0.68015(5) 0.01712(17) Uani 1 1 d .
C7 C 0.26232(8) 0.32432(12) 0.60817(5) 0.02111(18) Uani 1 1 d .
H7A H 0.3134 0.2527 0.6355 0.025 Uiso 1 1 calc R
H7B H 0.2796 0.4284 0.6260 0.025 Uiso 1 1 calc R
C8 C 0.26747(9) 0.31684(14) 0.53381(5) 0.0269(2) Uani 1 1 d .
H8A H 0.3383 0.3448 0.5305 0.032 Uiso 1 1 calc R
H8B H 0.2178 0.3909 0.5070 0.032 Uiso 1 1 calc R
C9 C 0.24045(10) 0.15393(15) 0.50503(6) 0.0317(2) Uani 1 1 d .
H9A H 0.2941 0.0814 0.5289 0.038 Uiso 1 1 calc R
H9B H 0.2402 0.1526 0.4569 0.038 Uiso 1 1 calc R
C10 C 0.13161(10) 0.10374(15) 0.51328(6) 0.0311(2) Uani 1 1 d .
H10A H 0.0771 0.1683 0.4846 0.037 Uiso 1 1 calc R
H10B H 0.1182 -0.0030 0.4982 0.037 Uiso 1 1 calc R
C11 C 0.12544(9) 0.11719(13) 0.58733(5) 0.0249(2) Uani 1 1 d .
H11A H 0.0546 0.0901 0.5908 0.030 Uiso 1 1 calc R
H11B H 0.1753 0.0457 0.6157 0.030 Uiso 1 1 calc R
B1 B -0.06980(8) 0.38026(15) 0.61235(6) 0.0216(2) Uani 1 1 d .
F4 F 0.45823(5) 0.34554(9) 0.74685(4) 0.03552(17) Uani 1 1 d .
F5 F 0.46729(6) 0.33555(9) 0.86118(4) 0.04002(19) Uani 1 1 d .
F6 F 0.53723(5) 0.54167(7) 0.81686(4) 0.02836(15) Uani 1 1 d .
N2 N 0.63589(6) 0.27631(9) 0.70538(4) 0.01579(14) Uani 1 1 d .
H2A H 0.5609 0.2546 0.7023 0.019 Uiso 1 1 calc R
C12 C 0.63840(8) 0.29564(11) 0.82773(5) 0.01944(18) Uani 1 1 d .
C13 C 0.69503(10) 0.27320(13) 0.89605(5) 0.0271(2) Uani 1 1 d .
H13 H 0.6609 0.2924 0.9306 0.032 Uiso 1 1 calc R
C14 C 0.80005(10) 0.22346(13) 0.91411(6) 0.0316(3) Uani 1 1 d .
H14 H 0.8350 0.2103 0.9600 0.038 Uiso 1 1 calc R
C15 C 0.85245(9) 0.19363(13) 0.86369(6) 0.0293(2) Uani 1 1 d .
H15 H 0.9235 0.1641 0.8756 0.035 Uiso 1 1 calc R
C16 C 0.79860(8) 0.20788(12) 0.79495(5) 0.02273(19) Uani 1 1 d .
H16 H 0.8323 0.1847 0.7606 0.027 Uiso 1 1 calc R
C17 C 0.69357(7) 0.25748(11) 0.77874(5) 0.01699(17) Uani 1 1 d .
C18 C 0.64173(8) 0.44279(11) 0.68243(5) 0.02047(18) Uani 1 1 d .
H18A H 0.7146 0.4683 0.6829 0.025 Uiso 1 1 calc R
H18B H 0.6191 0.5121 0.7139 0.025 Uiso 1 1 calc R
C19 C 0.57124(9) 0.46568(13) 0.61067(5) 0.0267(2) Uani 1 1 d .
H19A H 0.5790 0.5713 0.5959 0.032 Uiso 1 1 calc R
H19B H 0.4976 0.4508 0.6114 0.032 Uiso 1 1 calc R
C20 C 0.59920(9) 0.35256(12) 0.55958(5) 0.0253(2) Uani 1 1 d .
H20A H 0.5487 0.3637 0.5154 0.030 Uiso 1 1 calc R
H20B H 0.6694 0.3763 0.5539 0.030 Uiso 1 1 calc R
C21 C 0.59694(9) 0.18613(12) 0.58499(5) 0.0238(2) Uani 1 1 d .
H21A H 0.5249 0.1589 0.5857 0.029 Uiso 1 1 calc R
H21B H 0.6194 0.1160 0.5537 0.029 Uiso 1 1 calc R
C22 C 0.66941(8) 0.16675(11) 0.65642(5) 0.02016(18) Uani 1 1 d .
H22A H 0.6658 0.0605 0.6717 0.024 Uiso 1 1 calc R
H22B H 0.7422 0.1884 0.6555 0.024 Uiso 1 1 calc R
B2 B 0.52261(9) 0.37821(14) 0.81314(6) 0.0227(2) Uani 1 1 d .

loop_
_atom_site_aniso_label
_atom_site_aniso_U_11
_atom_site_aniso_U_22
_atom_site_aniso_U_33
_atom_site_aniso_U_23
_atom_site_aniso_U_13
_atom_site_aniso_U_12
F1 0.0187(3) 0.0449(4) 0.0199(3) 0.0067(3) 0.0029(2) -0.0024(3)
F2 0.0250(3) 0.0370(4) 0.0300(3) -0.0053(3) 0.0029(3) -0.0116(3)
F3 0.0226(3) 0.0477(4) 0.0311(3) -0.0065(3) 0.0032(3) 0.0096(3)
N1 0.0168(4) 0.0207(4) 0.0156(3) 0.0001(3) 0.0040(3) 0.0002(3)
C1 0.0177(4) 0.0223(4) 0.0178(4) -0.0014(3) 0.0055(3) -0.0039(3)
C2 0.0214(5) 0.0372(6) 0.0206(4) -0.0027(4) 0.0082(4) -0.0026(4)
C3 0.0302(5) 0.0418(6) 0.0168(4) -0.0028(4) 0.0083(4) -0.0044(5)
C4 0.0282(5) 0.0311(5) 0.0162(4) 0.0027(4) 0.0017(4) -0.0033(4)
C5 0.0203(4) 0.0230(5) 0.0187(4) 0.0023(3) 0.0024(3) -0.0005(3)
C6 0.0194(4) 0.0180(4) 0.0141(4) -0.0006(3) 0.0044(3) -0.0032(3)
C7 0.0166(4) 0.0256(5) 0.0217(4) 0.0014(4) 0.0058(3) -0.0009(3)
C8 0.0248(5) 0.0368(6) 0.0211(4) 0.0062(4) 0.0095(4) 0.0031(4)
C9 0.0346(6) 0.0425(7) 0.0196(5) -0.0026(4) 0.0098(4) 0.0074(5)
C10 0.0348(6) 0.0361(6) 0.0210(5) -0.0093(4) 0.0046(4) -0.0005(5)
C11 0.0290(5) 0.0232(5) 0.0227(5) -0.0065(4) 0.0068(4) -0.0050(4)
B1 0.0150(4) 0.0304(6) 0.0193(5) -0.0021(4) 0.0041(4) -0.0036(4)
F4 0.0179(3) 0.0476(4) 0.0396(4) -0.0166(3) 0.0045(3) 0.0032(3)
F5 0.0475(4) 0.0308(4) 0.0552(5) 0.0090(3) 0.0378(4) 0.0051(3)
F6 0.0324(3) 0.0183(3) 0.0373(4) 0.0002(3) 0.0144(3) 0.0019(2)
N2 0.0145(3) 0.0162(3) 0.0165(3) 0.0002(3) 0.0035(3) 0.0006(3)
C12 0.0241(5) 0.0155(4) 0.0194(4) 0.0006(3) 0.0068(3) -0.0019(3)
C13 0.0415(6) 0.0206(5) 0.0190(4) 0.0007(4) 0.0076(4) -0.0023(4)
C14 0.0438(7) 0.0213(5) 0.0219(5) 0.0036(4) -0.0065(4) -0.0016(4)
C15 0.0265(5) 0.0211(5) 0.0325(6) 0.0019(4) -0.0077(4) 0.0034(4)
C16 0.0183(4) 0.0207(4) 0.0267(5) 0.0003(4) 0.0011(4) 0.0025(3)
C17 0.0174(4) 0.0151(4) 0.0173(4) 0.0012(3) 0.0019(3) 0.0000(3)
C18 0.0242(5) 0.0154(4) 0.0201(4) 0.0010(3) 0.0023(3) 0.0000(3)
C19 0.0321(5) 0.0220(5) 0.0216(5) 0.0025(4) -0.0011(4) 0.0051(4)
C20 0.0299(5) 0.0261(5) 0.0186(4) 0.0035(4) 0.0037(4) -0.0006(4)
C21 0.0308(5) 0.0233(5) 0.0174(4) -0.0022(4) 0.0061(4) -0.0018(4)
C22 0.0238(4) 0.0187(4) 0.0196(4) -0.0003(3) 0.0086(3) 0.0030(3)
B2 0.0249(5) 0.0199(5) 0.0265(5) -0.0026(4) 0.0123(4) -0.0008(4)

loop_
_atom_type_symbol
_atom_type_description
_atom_type_scat_dispersion_real
_atom_type_scat_dispersion_imag
_atom_type_scat_source
C C 0.0033 0.0016 'International Tables Vol C Tables 4.2.6.8 and 6.1.1.4'
H H 0.0000 0.0000 'International Tables Vol C Tables 4.2.6.8 and 6.1.1.4'
B B 0.0013 0.0007 'International Tables Vol C Tables 4.2.6.8 and 6.1.1.4'
N N 0.0061 0.0033 'International Tables Vol C Tables 4.2.6.8 and 6.1.1.4'
F F 0.0171 0.0103 'International Tables Vol C Tables 4.2.6.8 and 6.1.1.4'

loop_
_geom_angle_atom_site_label_1
_geom_angle_atom_site_label_2
_geom_angle_atom_site_label_3
_geom_angle
C6 N1 H1 106.4
C6 N1 C7 114.95(7)
C6 N1 C11 111.86(8)
C7 N1 H1 106.4
C11 N1 H1 106.4
C11 N1 C7 110.31(8)
C2 C1 B1 120.21(9)
C6 C1 C2 115.18(9)
C6 C1 B1 124.57(8)
C1 C2 H2 118.9
C3 C2 C1 122.20(10)
C3 C2 H2 118.9
C2 C3 H3 120.0
C4 C3 C2 119.99(10)
C4 C3 H3 120.0
C3 C4 H4 120.0
C3 C4 C5 120.06(9)
C5 C4 H4 120.0
C4 C5 H5 120.9
C6 C5 C4 118.29(9)
C6 C5 H5 120.9
C1 C6 N1 117.12(8)
C5 C6 N1 118.69(8)
C5 C6 C1 124.19(9)
N1 C7 H7A 109.9
N1 C7 H7B 109.9
N1 C7 C8 108.80(8)
H7A C7 H7B 108.3
C8 C7 H7A 109.9
C8 C7 H7B 109.9
C7 C8 H8A 109.5
C7 C8 H8B 109.5
C7 C8 C9 110.60(9)
H8A C8 H8B 108.1
C9 C8 H8A 109.5
C9 C8 H8B 109.5
C8 C9 H9A 109.6
C8 C9 H9B 109.6
C8 C9 C10 110.47(9)
H9A C9 H9B 108.1
C10 C9 H9A 109.6
C10 C9 H9B 109.6
C9 C10 H10A 109.4
C9 C10 H10B 109.4
H10A C10 H10B 108.0
C11 C10 C9 111.35(9)
C11 C10 H10A 109.4
C11 C10 H10B 109.4
N1 C11 C10 109.63(9)
N1 C11 H11A 109.7
N1 C11 H11B 109.7
C10 C11 H11A 109.7
C10 C11 H11B 109.7
H11A C11 H11B 108.2
F1 B1 C1 111.10(8)
F2 B1 F1 106.64(8)
F2 B1 C1 110.53(9)
F3 B1 F1 107.83(9)
F3 B1 F2 108.83(8)
F3 B1 C1 111.73(8)
C17 N2 H2A 106.7
C17 N2 C18 110.81(7)
C17 N2 C22 115.24(7)
C18 N2 H2A 106.7
C22 N2 H2A 106.7
C22 N2 C18 110.29(7)
C13 C12 B2 118.19(9)
C17 C12 C13 115.20(9)
C17 C12 B2 126.28(9)
C12 C13 H13 118.7
C14 C13 C12 122.60(10)
C14 C13 H13 118.7
C13 C14 H14 120.1
C15 C14 C13 119.85(10)
C15 C14 H14 120.1
C14 C15 H15 120.1
C14 C15 C16 119.88(10)
C16 C15 H15 120.1
C15 C16 H16 120.6
C17 C16 C15 118.70(10)
C17 C16 H16 120.6
C12 C17 N2 117.15(8)
C16 C17 N2 119.15(8)
C16 C17 C12 123.67(9)
N2 C18 H18A 109.6
N2 C18 H18B 109.6
N2 C18 C19 110.46(8)
H18A C18 H18B 108.1
C19 C18 H18A 109.6
C19 C18 H18B 109.6
C18 C19 H19A 109.3
C18 C19 H19B 109.3
C18 C19 C20 111.80(9)
H19A C19 H19B 107.9
C20 C19 H19A 109.3
C20 C19 H19B 109.3
C19 C20 H20A 109.6
C19 C20 H20B 109.6
H20A C20 H20B 108.1
C21 C20 C19 110.14(9)
C21 C20 H20A 109.6
C21 C20 H20B 109.6
C20 C21 H21A 109.4
C20 C21 H21B 109.4
H21A C21 H21B 108.0
C22 C21 C20 111.23(8)
C22 C21 H21A 109.4
C22 C21 H21B 109.4
N2 C22 C21 109.88(8)
N2 C22 H22A 109.7
N2 C22 H22B 109.7
C21 C22 H22A 109.7
C21 C22 H22B 109.7
H22A C22 H22B 108.2
F4 B2 F6 106.64(9)
F4 B2 C12 112.70(8)
F5 B2 F4 108.55(9)
F5 B2 F6 108.07(9)
F5 B2 C12 112.08(9)
F6 B2 C12 108.56(9)

loop_
_geom_bond_atom_site_label_1
_geom_bond_atom_site_label_2
_geom_bond_distance
F1 B1 1.4284(13)
F2 B1 1.4099(14)
F3 B1 1.3943(14)
N1 H1 0.9800
N1 C6 1.4883(12)
N1 C7 1.5122(12)
N1 C11 1.5096(13)
C1 C2 1.4013(13)
C1 C6 1.3973(13)
C1 B1 1.6249(15)
C2 H2 0.9300
C2 C3 1.3921(15)
C3 H3 0.9300
C3 C4 1.3846(16)
C4 H4 0.9300
C4 C5 1.3885(14)
C5 H5 0.9300
C5 C6 1.3869(13)
C7 H7A 0.9700
C7 H7B 0.9700
C7 C8 1.5199(14)
C8 H8A 0.9700
C8 H8B 0.9700
C8 C9 1.5247(17)
C9 H9A 0.9700
C9 H9B 0.9700
C9 C10 1.5289(17)
C10 H10A 0.9700
C10 H10B 0.9700
C10 C11 1.5207(15)
C11 H11A 0.9700
C11 H11B 0.9700
F4 B2 1.4167(14)
F5 B2 1.3936(13)
F6 B2 1.4193(13)
N2 H2A 0.9800
N2 C17 1.4909(12)
N2 C18 1.5137(12)
N2 C22 1.5072(12)
C12 C13 1.4037(14)
C12 C17 1.3986(13)
C12 B2 1.6244(16)
C13 H13 0.9300
C13 C14 1.3903(18)
C14 H14 0.9300
C14 C15 1.3833(18)
C15 H15 0.9300
C15 C16 1.3934(15)
C16 H16 0.9300
C16 C17 1.3899(13)
C18 H18A 0.9700
C18 H18B 0.9700
C18 C19 1.5197(14)
C19 H19A 0.9700
C19 H19B 0.9700
C19 C20 1.5269(15)
C20 H20A 0.9700
C20 H20B 0.9700
C20 C21 1.5243(15)
C21 H21A 0.9700
C21 H21B 0.9700
C21 C22 1.5204(14)
C22 H22A 0.9700
C22 H22B 0.9700
